data_4069697
loop_
_publ_author_name
'Garc\'ia, M. Esther'
'Garc\'ia-Viv\'o, Daniel'
'Ruiz, Miguel A.'

_publ_section_title
;
 Chemistry of Unsaturated Group 6 Metal Complexes with Bridging Hydroxy
 and Methoxycarbyne Ligands. 5. Heterometallic Clusters Derived from the
 Neutral Complex [Mo2(\h5-C5H5)2(\m-COMe)(\m-PCy2)(\m-CO)]
;
_journal_issue 15
_journal_name_full Organometallics
_journal_page_first 4385
_journal_paper_doi 10.1021/om900361w
_journal_volume 28
_journal_year 2009
_chemical_absolute_configuration ad
_chemical_compound_source 'synthesis as described'
_chemical_formula_moiety 'C30 H35 Co2 Mo2 O7 P1'
_chemical_formula_sum 'C30 H35 Co2 Mo2 O7 P'
_chemical_formula_weight 848.29
_chemical_name_systematic
;
 ?
;
_space_group_IT_number 4
_symmetry_cell_setting monoclinic
_symmetry_Int_Tables_number 4
_symmetry_space_group_name_Hall 'P 2yb'
_symmetry_space_group_name_H-M 'P 1 21 1'
_atom_sites_solution_hydrogens geom
_atom_sites_solution_primary direct
_atom_sites_solution_secondary difmap
_audit_conform_dict_location ftp://ftp.iucr.org/pub/cif_core.dic
_audit_conform_dict_name cif_core.dic
_audit_conform_dict_version 2.3
_audit_creation_method 'WinGX routine CIF_UPDATE'
_cell_angle_alpha 90
_cell_angle_beta 114.510(3)
_cell_angle_gamma 90
_cell_formula_units_Z 2
_cell_length_a 9.887(2)
_cell_length_b 16.178(3)
_cell_length_c 10.307(2)
_cell_measurement_reflns_used 1322
_cell_measurement_temperature 100.0(1)
_cell_measurement_theta_max 28.216
_cell_measurement_theta_min 2.5105
_cell_measurement_wavelength 0.71073
_cell_volume 1500.1(5)
_computing_cell_refinement 'Brucker Smart'
_computing_data_collection 'Brucker Smart'
_computing_data_reduction 'Brucker Smart'
_computing_molecular_graphics 'Ortep-3 for Windows (Farrugia, 1997)'
_computing_publication_material 'WinGX publication routines (Farrugia, 1999)'
_computing_structure_refinement 'SHELXL-97 (Sheldrick, 1997)'
_computing_structure_solution 'DIRDIF (1999)'
_diffrn_ambient_temperature 100.0(1)
_diffrn_measured_fraction_theta_full 1
_diffrn_measured_fraction_theta_max 1
_diffrn_measurement_device_type 'Smart-CCD-1000 BRUKER'
_diffrn_measurement_method 'omega scans'
_diffrn_radiation_monochromator graphite
_diffrn_radiation_probe x-ray
_diffrn_radiation_source 'fine-focus sealed tube'
_diffrn_radiation_type MoK\a
_diffrn_radiation_wavelength 0.71073
_diffrn_reflns_av_R_equivalents 0.0498
_diffrn_reflns_av_unetI/netI 0.0448
_diffrn_reflns_limit_h_max 11
_diffrn_reflns_limit_h_min -13
_diffrn_reflns_limit_k_max 21
_diffrn_reflns_limit_k_min -21
_diffrn_reflns_limit_l_max 13
_diffrn_reflns_limit_l_min 0
_diffrn_reflns_number 27832
_diffrn_reflns_theta_full 27.87
_diffrn_reflns_theta_max 27.87
_diffrn_reflns_theta_min 2.17
_exptl_absorpt_coefficient_mu 2.003
_exptl_absorpt_correction_T_max 0.835
_exptl_absorpt_correction_T_min 0.617
_exptl_absorpt_correction_type multi-scan
_exptl_absorpt_process_details 'BRUKER Sadabs'
_exptl_crystal_colour 'Dark Brown'
_exptl_crystal_density_diffrn 1.878
_exptl_crystal_density_method 'not measured'
_exptl_crystal_description prism
_exptl_crystal_F_000 848
_exptl_crystal_size_max 0.22
_exptl_crystal_size_mid 0.14
_exptl_crystal_size_min 0.09
_refine_diff_density_max 0.566
_refine_diff_density_min -0.986
_refine_diff_density_rms 0.097
_refine_ls_abs_structure_details 'Flack H D (1983), Acta Cryst. A39, 876-881'
_refine_ls_abs_structure_Flack -0.011(16)
_refine_ls_extinction_method none
_refine_ls_goodness_of_fit_ref 1.089
_refine_ls_hydrogen_treatment riding
_refine_ls_matrix_type full
_refine_ls_number_parameters 379
_refine_ls_number_reflns 6983
_refine_ls_number_restraints 1
_refine_ls_restrained_S_all 1.089
_refine_ls_R_factor_all 0.0404
_refine_ls_R_factor_gt 0.0338
_refine_ls_shift/su_max 0.001
_refine_ls_shift/su_mean 0
_refine_ls_structure_factor_coef Fsqd
_refine_ls_weighting_details 'calc w=1/[\s^2^(Fo^2^)+(0.0299P)^2^+1.4940P] where P=(Fo^2^+2Fc^2^)/3'
_refine_ls_weighting_scheme calc
_refine_ls_wR_factor_gt 0.0708
_refine_ls_wR_factor_ref 0.0734
_reflns_number_gt 6287
_reflns_number_total 7002
_reflns_threshold_expression >2sigma(I)
_cod_data_source_file om900361w_si_001.cif
_cod_data_source_block compound6
_cod_original_sg_symbol_H-M 'P 21'
_cod_database_code 4069697

loop_
_symmetry_equiv_pos_as_xyz
'x, y, z'
'-x, y+1/2, -z'

loop_
_atom_site_label
_atom_site_type_symbol
_atom_site_fract_x
_atom_site_fract_y
_atom_site_fract_z
_atom_site_U_iso_or_equiv
_atom_site_adp_type
_atom_site_occupancy
_atom_site_symmetry_multiplicity
_atom_site_calc_flag
_atom_site_refinement_flags
Mo1 Mo 0.37535(3) 0.49411(2) 0.00232(4) 0.00923(8) Uani 1 1 d .
Mo2 Mo 0.24345(3) 0.50478(2) 0.18299(3) 0.00889(8) Uani 1 1 d .
Co3 Co 0.19989(7) 0.62744(4) -0.00804(7) 0.01230(13) Uani 1 1 d .
Co4 Co 0.06823(5) 0.50092(4) -0.10777(5) 0.01087(11) Uani 1 1 d .
P1 P 0.50774(10) 0.50422(8) 0.25662(10) 0.00986(19) Uani 1 1 d .
O1 O 0.1886(4) 0.34021(19) 0.0285(3) 0.0158(7) Uani 1 1 d .
O8 O 0.0845(4) 0.5392(2) -0.3782(4) 0.0239(8) Uani 1 1 d .
O4 O 0.2622(4) 0.6975(2) 0.2651(4) 0.0209(8) Uani 1 1 d .
O3 O 0.4826(4) 0.6770(2) 0.0022(4) 0.0210(7) Uani 1 1 d .
O5 O 0.1289(4) 0.7941(2) -0.1164(4) 0.0284(9) Uani 1 1 d .
C42 C 0.8122(5) 0.7021(3) 0.3747(5) 0.0157(10) Uani 1 1 d .
H42A H 0.9022 0.7118 0.361 0.019 Uiso 1 1 calc R
H42B H 0.7402 0.744 0.3216 0.019 Uiso 1 1 calc R
C24 C 0.0390(5) 0.4662(3) 0.2274(5) 0.0158(10) Uani 1 1 d .
H24 H -0.053 0.4563 0.1527 0.019 Uiso 1 1 calc R
C15 C 0.7105(5) 0.6899(3) 0.5602(5) 0.0187(10) Uani 1 1 d .
H15A H 0.6345 0.7313 0.5149 0.022 Uiso 1 1 calc R
H15B H 0.7374 0.6918 0.6619 0.022 Uiso 1 1 calc R
C21 C 0.2725(5) 0.4474(3) 0.4008(5) 0.0166(10) Uani 1 1 d .
H21 H 0.3614 0.4228 0.4614 0.02 Uiso 1 1 calc R
C34 C 0.6090(5) 0.2573(3) 0.3880(5) 0.0173(10) Uani 1 1 d .
H34A H 0.5978 0.2592 0.4772 0.021 Uiso 1 1 calc R
H34B H 0.5612 0.2074 0.3378 0.021 Uiso 1 1 calc R
C30 C 0.6089(5) 0.4139(3) 0.3679(5) 0.0129(10) Uani 1 1 d .
H30 H 0.5993 0.4182 0.4586 0.015 Uiso 1 1 calc R
C3 C 0.3955(5) 0.6275(3) 0.0014(5) 0.0140(9) Uani 1 1 d .
C2 C 0.1235(6) 0.2934(3) -0.1013(6) 0.0219(12) Uani 1 1 d .
H2A H 0.1261 0.2356 -0.0791 0.026 Uiso 0.5 1 calc PR
H2B H 0.1787 0.3028 -0.1577 0.026 Uiso 0.5 1 calc PR
H2C H 0.0223 0.3105 -0.154 0.026 Uiso 0.5 1 calc PR
H2D H 0.092 0.3303 -0.1814 0.026 Uiso 0.5 1 calc PR
H2E H 0.0394 0.2631 -0.1028 0.026 Uiso 0.5 1 calc PR
H2F H 0.1958 0.2554 -0.1066 0.026 Uiso 0.5 1 calc PR
C1 C 0.1957(5) 0.4230(3) 0.0205(5) 0.0129(9) Uani 1 1 d .
C23 C 0.0876(5) 0.5418(3) 0.2951(5) 0.0154(10) Uani 1 1 d .
H23 H 0.0338 0.5908 0.2739 0.019 Uiso 1 1 calc R
C20 C 0.1519(5) 0.4072(3) 0.2906(5) 0.0175(10) Uani 1 1 d .
H20 H 0.1481 0.3518 0.2649 0.021 Uiso 1 1 calc R
C13 C 0.5690(4) 0.5073(3) -0.0691(4) 0.0164(9) Uani 1 1 d .
H13 H 0.635 0.5514 -0.0356 0.02 Uiso 1 1 calc R
C40 C 0.6126(5) 0.5984(3) 0.3440(5) 0.0105(9) Uani 1 1 d .
H40 H 0.5444 0.6443 0.2996 0.013 Uiso 1 1 calc R
C41 C 0.7506(5) 0.6168(3) 0.3165(5) 0.0133(9) Uani 1 1 d .
H41A H 0.8259 0.5752 0.3626 0.016 Uiso 1 1 calc R
H41B H 0.7247 0.6149 0.2149 0.016 Uiso 1 1 calc R
C22 C 0.2343(5) 0.5308(3) 0.4026(6) 0.0191(11) Uani 1 1 d .
H22 H 0.294 0.5715 0.463 0.023 Uiso 1 1 calc R
C32 C 0.8490(5) 0.3345(3) 0.4928(5) 0.0177(10) Uani 1 1 d .
H32A H 0.9531 0.333 0.5098 0.021 Uiso 1 1 calc R
H32B H 0.8438 0.3384 0.5846 0.021 Uiso 1 1 calc R
C11 C 0.3680(5) 0.4289(3) -0.2063(5) 0.0152(9) Uani 1 1 d .
H11 H 0.279 0.4119 -0.279 0.018 Uiso 1 1 calc R
C43 C 0.8464(5) 0.7100(3) 0.5322(5) 0.0190(10) Uani 1 1 d .
H43A H 0.879 0.7659 0.5637 0.023 Uiso 1 1 calc R
H43B H 0.9267 0.6726 0.5866 0.023 Uiso 1 1 calc R
C14 C 0.5837(5) 0.4290(3) -0.0044(5) 0.0173(10) Uani 1 1 d .
H14 H 0.6621 0.4121 0.0792 0.021 Uiso 1 1 calc R
C31 C 0.7763(5) 0.4105(3) 0.4043(5) 0.0156(9) Uani 1 1 d .
H31A H 0.7905 0.4096 0.3167 0.019 Uiso 1 1 calc R
H31B H 0.8239 0.4599 0.4569 0.019 Uiso 1 1 calc R
C4 C 0.2408(5) 0.6508(3) 0.1729(5) 0.0154(9) Uani 1 1 d .
C33 C 0.7743(5) 0.2548(3) 0.4195(6) 0.0206(10) Uani 1 1 d .
H33A H 0.821 0.208 0.4804 0.025 Uiso 1 1 calc R
H33B H 0.786 0.2482 0.3311 0.025 Uiso 1 1 calc R
C12 C 0.4347(5) 0.5063(3) -0.1947(4) 0.0164(9) Uani 1 1 d .
H12 H 0.3974 0.5498 -0.2586 0.02 Uiso 1 1 calc R
C37 C 0.6482(5) 0.6045(3) 0.5032(5) 0.0150(9) Uani 1 1 d .
H37A H 0.5586 0.5949 0.5176 0.018 Uiso 1 1 calc R
H37B H 0.7203 0.5625 0.5551 0.018 Uiso 1 1 calc R
C35 C 0.5329(5) 0.3329(3) 0.2975(5) 0.0151(9) Uani 1 1 d .
H35A H 0.4297 0.3343 0.2835 0.018 Uiso 1 1 calc R
H35B H 0.5351 0.328 0.2046 0.018 Uiso 1 1 calc R
C10 C 0.4603(5) 0.3811(3) -0.0874(5) 0.0162(9) Uani 1 1 d .
H10 H 0.442 0.3272 -0.0678 0.019 Uiso 1 1 calc R
C8 C 0.0826(5) 0.5249(3) -0.2694(5) 0.0169(10) Uani 1 1 d .
C5 C 0.1559(5) 0.7273(3) -0.0781(5) 0.0166(10) Uani 1 1 d .
O7 O -0.2060(4) 0.4066(2) -0.1954(4) 0.0331(10) Uani 1 1 d .
C7 C -0.0969(5) 0.4411(3) -0.1612(5) 0.0195(10) Uani 1 1 d .
O6 O -0.1229(4) 0.6248(2) -0.0641(4) 0.0265(8) Uani 1 1 d .
C6 C -0.0209(5) 0.5923(3) -0.0692(5) 0.0188(10) Uani 1 1 d .

loop_
_atom_site_aniso_label
_atom_site_aniso_U_11
_atom_site_aniso_U_22
_atom_site_aniso_U_33
_atom_site_aniso_U_23
_atom_site_aniso_U_13
_atom_site_aniso_U_12
Mo1 0.00856(14) 0.00961(18) 0.01020(16) 0.00012(17) 0.00457(12) 0.00061(16)
Mo2 0.00785(14) 0.01006(18) 0.00882(15) -0.00022(17) 0.00353(12) -0.00015(16)
Co3 0.0126(3) 0.0095(3) 0.0130(3) 0.0010(2) 0.0035(2) 0.0018(2)
Co4 0.0091(2) 0.0119(3) 0.0105(2) -0.0014(3) 0.00301(19) -0.0003(3)
P1 0.0080(4) 0.0095(5) 0.0112(5) 0.0001(5) 0.0031(3) 0.0001(5)
O1 0.0181(17) 0.0088(15) 0.0175(18) -0.0046(13) 0.0045(14) -0.0026(13)
O8 0.0207(17) 0.034(2) 0.0170(18) 0.0048(15) 0.0081(15) 0.0055(15)
O4 0.0276(19) 0.0125(17) 0.0216(19) -0.0048(15) 0.0092(16) -0.0009(14)
O3 0.0198(17) 0.0124(16) 0.033(2) 0.0026(15) 0.0138(16) -0.0029(14)
O5 0.0291(19) 0.0170(19) 0.038(2) 0.0108(17) 0.0127(18) 0.0070(16)
C42 0.014(2) 0.015(2) 0.018(2) -0.0018(19) 0.0062(19) -0.0039(18)
C24 0.011(2) 0.024(2) 0.015(2) -0.0005(19) 0.0071(19) -0.0048(18)
C15 0.017(2) 0.023(3) 0.016(2) -0.007(2) 0.0058(19) -0.0016(19)
C21 0.016(2) 0.024(3) 0.013(2) 0.008(2) 0.009(2) 0.005(2)
C34 0.017(2) 0.013(2) 0.023(3) 0.0011(19) 0.010(2) 0.0006(18)
C30 0.008(2) 0.017(2) 0.013(2) 0.0030(19) 0.0029(19) 0.0033(18)
C3 0.016(2) 0.012(2) 0.012(2) -0.0008(18) 0.0042(18) 0.0011(18)
C2 0.029(3) 0.013(2) 0.021(3) -0.008(2) 0.007(2) -0.002(2)
C1 0.014(2) 0.014(2) 0.010(2) -0.0021(18) 0.0049(19) -0.0030(17)
C23 0.015(2) 0.017(2) 0.019(3) -0.0048(19) 0.013(2) -0.0002(18)
C20 0.023(2) 0.014(2) 0.023(3) 0.0028(19) 0.016(2) -0.0043(19)
C13 0.0139(17) 0.020(2) 0.022(2) -0.004(2) 0.0148(16) -0.003(2)
C40 0.009(2) 0.010(2) 0.011(2) -0.0021(17) 0.0034(19) -0.0020(16)
C41 0.013(2) 0.014(2) 0.015(2) 0.0005(18) 0.0071(18) -0.0019(18)
C22 0.015(2) 0.029(3) 0.017(2) -0.007(2) 0.011(2) -0.0103(19)
C32 0.011(2) 0.021(2) 0.020(3) 0.004(2) 0.006(2) 0.0052(18)
C11 0.018(2) 0.013(2) 0.018(2) -0.0055(18) 0.011(2) 0.0018(18)
C43 0.017(2) 0.019(2) 0.022(3) -0.004(2) 0.008(2) -0.0030(19)
C14 0.014(2) 0.025(3) 0.015(2) -0.0009(19) 0.0084(19) 0.0074(18)
C31 0.011(2) 0.013(2) 0.021(3) 0.0004(19) 0.005(2) 0.0023(17)
C4 0.015(2) 0.015(2) 0.018(2) 0.0029(19) 0.0092(19) -0.0001(17)
C33 0.019(2) 0.017(2) 0.027(3) 0.009(2) 0.010(2) 0.0081(19)
C12 0.022(2) 0.020(2) 0.0119(19) 0.001(2) 0.0123(16) 0.003(2)
C37 0.012(2) 0.019(2) 0.013(2) -0.0038(18) 0.0040(18) -0.0032(17)
C35 0.011(2) 0.019(2) 0.012(2) 0.0013(19) 0.0019(18) -0.0009(18)
C10 0.023(2) 0.010(2) 0.020(2) -0.0001(19) 0.013(2) 0.0034(18)
C8 0.0105(19) 0.019(2) 0.020(2) 0.0014(18) 0.0051(18) 0.0028(16)
C5 0.014(2) 0.021(3) 0.018(3) 0.001(2) 0.010(2) 0.004(2)
O7 0.0200(19) 0.040(2) 0.041(2) -0.0181(19) 0.0149(18) -0.0148(17)
C7 0.019(2) 0.018(2) 0.020(3) -0.003(2) 0.008(2) 0.002(2)
O6 0.0173(17) 0.0243(19) 0.038(2) -0.0084(17) 0.0113(16) 0.0013(15)
C6 0.016(2) 0.020(3) 0.018(2) -0.004(2) 0.004(2) -0.0038(19)

loop_
_atom_type_symbol
_atom_type_description
_atom_type_scat_dispersion_real
_atom_type_scat_dispersion_imag
_atom_type_scat_source
C C 0.0033 0.0016 'International Tables Vol C Tables 4.2.6.8 and 6.1.1.4'
H H 0 0 'International Tables Vol C Tables 4.2.6.8 and 6.1.1.4'
Co Co 0.3494 0.9721 'International Tables Vol C Tables 4.2.6.8 and 6.1.1.4'
Mo Mo -1.6832 0.6857 'International Tables Vol C Tables 4.2.6.8 and 6.1.1.4'
O O 0.0106 0.006 'International Tables Vol C Tables 4.2.6.8 and 6.1.1.4'
P P 0.1023 0.0942 'International Tables Vol C Tables 4.2.6.8 and 6.1.1.4'

loop_
_geom_angle_atom_site_label_1
_geom_angle_atom_site_label_2
_geom_angle_atom_site_label_3
_geom_angle
C3 Mo1 C1 127.10(17)
C3 Mo1 C13 79.52(18)
C1 Mo1 C13 151.43(18)
C3 Mo1 C14 111.38(17)
C1 Mo1 C14 121.42(18)
C13 Mo1 C14 35.18(17)
C3 Mo1 C12 81.73(18)
C1 Mo1 C12 128.47(16)
C13 Mo1 C12 35.35(14)
C14 Mo1 C12 58.14(16)
C3 Mo1 C10 136.28(16)
C1 Mo1 C10 93.42(17)
C13 Mo1 C10 58.22(17)
C14 Mo1 C10 34.63(16)
C12 Mo1 C10 57.78(17)
C3 Mo1 C11 114.04(16)
C1 Mo1 C11 97.09(16)
C13 Mo1 C11 58.24(16)
C14 Mo1 C11 57.89(16)
C12 Mo1 C11 34.46(17)
C10 Mo1 C11 34.89(15)
C3 Mo1 P1 85.85(12)
C1 Mo1 P1 92.09(12)
C13 Mo1 P1 101.03(11)
C14 Mo1 P1 88.58(12)
C12 Mo1 P1 136.13(10)
C10 Mo1 P1 111.08(12)
C11 Mo1 P1 144.97(12)
C3 Mo1 Mo2 90.64(12)
C1 Mo1 Mo2 47.90(12)
C13 Mo1 Mo2 155.88(11)
C14 Mo1 Mo2 137.40(12)
C12 Mo1 Mo2 164.44(11)
C10 Mo1 Mo2 132.60(12)
C11 Mo1 Mo2 144.80(11)
P1 Mo1 Mo2 55.96(3)
C3 Mo1 Co3 43.49(12)
C1 Mo1 Co3 83.93(12)
C13 Mo1 Co3 120.35(14)
C14 Mo1 Co3 154.61(13)
C12 Mo1 Co3 106.38(13)
C10 Mo1 Co3 156.66(11)
C11 Mo1 Co3 122.28(12)
P1 Mo1 Co3 92.21(3)
Mo2 Mo1 Co3 59.681(18)
C3 Mo1 Co4 92.62(12)
C1 Mo1 Co4 42.68(12)
C13 Mo1 Co4 140.61(11)
C14 Mo1 Co4 146.63(12)
C12 Mo1 Co4 105.54(10)
C10 Mo1 Co4 112.29(12)
C11 Mo1 Co4 91.74(11)
P1 Mo1 Co4 116.96(3)
Mo2 Mo1 Co4 61.055(18)
Co3 Mo1 Co4 51.98(2)
C1 Mo2 C20 86.98(17)
C1 Mo2 C21 115.33(18)
C20 Mo2 C21 35.50(16)
C1 Mo2 C24 93.63(17)
C20 Mo2 C24 35.17(16)
C21 Mo2 C24 58.42(17)
C1 Mo2 C22 145.65(17)
C20 Mo2 C22 58.69(17)
C21 Mo2 C22 34.91(17)
C24 Mo2 C22 58.31(16)
C1 Mo2 C23 126.49(17)
C20 Mo2 C23 58.22(16)
C21 Mo2 C23 58.23(16)
C24 Mo2 C23 34.50(15)
C22 Mo2 C23 35.34(17)
C1 Mo2 C4 128.36(17)
C20 Mo2 C4 134.57(16)
C21 Mo2 C4 115.72(16)
C24 Mo2 C4 106.31(16)
C22 Mo2 C4 81.88(17)
C23 Mo2 C4 76.70(16)
C1 Mo2 P1 96.23(13)
C20 Mo2 P1 115.86(12)
C21 Mo2 P1 90.63(12)
C24 Mo2 P1 148.71(12)
C22 Mo2 P1 99.70(12)
C23 Mo2 P1 133.96(12)
C4 Mo2 P1 90.49(11)
C1 Mo2 Mo1 53.13(12)
C20 Mo2 Mo1 133.34(12)
C21 Mo2 Mo1 137.73(12)
C24 Mo2 Mo1 145.85(12)
C22 Mo2 Mo1 155.05(12)
C23 Mo2 Mo1 164.02(12)
C4 Mo2 Mo1 91.92(11)
P1 Mo2 Mo1 56.00(3)
C1 Mo2 Co3 88.03(13)
C20 Mo2 Co3 150.82(12)
C21 Mo2 Co3 155.76(12)
C24 Mo2 Co3 116.75(12)
C22 Mo2 Co3 120.96(13)
C23 Mo2 Co3 103.42(12)
C4 Mo2 Co3 40.40(11)
P1 Mo2 Co3 93.25(3)
Mo1 Mo2 Co3 61.200(19)
C1 Mo2 Co4 42.80(13)
C20 Mo2 Co4 108.00(12)
C21 Mo2 Co4 143.47(12)
C24 Mo2 Co4 90.13(12)
C22 Mo2 Co4 142.41(12)
C23 Mo2 Co4 107.07(12)
C4 Mo2 Co4 89.10(11)
P1 Mo2 Co4 116.88(3)
Mo1 Mo2 Co4 60.94(2)
Co3 Mo2 Co4 52.35(2)
C5 Co3 C4 98.4(2)
C5 Co3 C3 95.4(2)
C4 Co3 C3 99.39(19)
C5 Co3 C6 94.4(2)
C4 Co3 C6 97.4(2)
C3 Co3 C6 159.07(19)
C5 Co3 Co4 127.53(17)
C4 Co3 Co4 118.33(14)
C3 Co3 Co4 112.39(14)
C6 Co3 Co4 47.80(13)
C5 Co3 Mo2 156.43(17)
C4 Co3 Mo2 59.54(14)
C3 Co3 Mo2 96.46(14)
C6 Co3 Mo2 81.39(14)
Co4 Co3 Mo2 65.31(2)
C5 Co3 Mo1 141.95(16)
C4 Co3 Mo1 105.16(15)
C3 Co3 Mo1 51.92(14)
C6 Co3 Mo1 111.33(14)
Co4 Co3 Mo1 64.56(3)
Mo2 Co3 Mo1 59.118(18)
C8 Co4 C7 104.4(2)
C8 Co4 C6 105.0(2)
C7 Co4 C6 92.5(2)
C8 Co4 C1 121.0(2)
C7 Co4 C1 96.6(2)
C6 Co4 C1 128.7(2)
C8 Co4 Co3 88.61(15)
C7 Co4 Co3 148.98(16)
C6 Co4 Co3 56.69(14)
C1 Co4 Co3 100.56(14)
C8 Co4 Mo1 83.81(14)
C7 Co4 Mo1 144.67(16)
C6 Co4 Mo1 118.93(14)
C1 Co4 Mo1 52.01(13)
Co3 Co4 Mo1 63.46(2)
C8 Co4 Mo2 138.92(14)
C7 Co4 Mo2 115.40(17)
C6 Co4 Mo2 83.63(15)
C1 Co4 Mo2 47.11(13)
Co3 Co4 Mo2 62.34(2)
Mo1 Co4 Mo2 58.008(14)
C40 P1 C30 107.18(19)
C40 P1 Mo2 117.83(15)
C30 P1 Mo2 115.58(15)
C40 P1 Mo1 121.90(16)
C30 P1 Mo1 121.79(17)
Mo2 P1 Mo1 68.04(3)
C1 O1 C2 118.9(4)
C43 C42 C41 111.8(4)
C43 C42 H42A 109.3
C41 C42 H42A 109.3
C43 C42 H42B 109.3
C41 C42 H42B 109.3
H42A C42 H42B 107.9
C23 C24 C20 108.8(4)
C23 C24 Mo2 73.5(3)
C20 C24 Mo2 71.8(2)
C23 C24 H24 125.6
C20 C24 H24 125.6
Mo2 C24 H24 120.8
C43 C15 C37 111.5(4)
C43 C15 H15A 109.3
C37 C15 H15A 109.3
C43 C15 H15B 109.3
C37 C15 H15B 109.3
H15A C15 H15B 108
C22 C21 C20 108.1(4)
C22 C21 Mo2 72.8(3)
C20 C21 Mo2 71.7(3)
C22 C21 H21 126
C20 C21 H21 126
Mo2 C21 H21 121.3
C33 C34 C35 111.2(4)
C33 C34 H34A 109.4
C35 C34 H34A 109.4
C33 C34 H34B 109.4
C35 C34 H34B 109.4
H34A C34 H34B 108
C35 C30 C31 110.6(4)
C35 C30 P1 110.2(3)
C31 C30 P1 115.1(3)
C35 C30 H30 106.9
C31 C30 H30 106.9
P1 C30 H30 106.9
O3 C3 Co3 137.0(4)
O3 C3 Mo1 138.4(4)
Co3 C3 Mo1 84.59(17)
O1 C2 H2A 109.5
O1 C2 H2B 109.5
H2A C2 H2B 109.5
O1 C2 H2C 109.5
H2A C2 H2C 109.5
H2B C2 H2C 109.5
O1 C2 H2D 109.5
H2A C2 H2D 141.1
H2B C2 H2D 56.3
H2C C2 H2D 56.3
O1 C2 H2E 109.5
H2A C2 H2E 56.3
H2B C2 H2E 141.1
H2C C2 H2E 56.3
H2D C2 H2E 109.5
O1 C2 H2F 109.5
H2A C2 H2F 56.3
H2B C2 H2F 56.3
H2C C2 H2F 141.1
H2D C2 H2F 109.5
H2E C2 H2F 109.5
O1 C1 Co4 132.3(3)
O1 C1 Mo2 126.8(3)
Co4 C1 Mo2 90.09(19)
O1 C1 Mo1 126.4(3)
Co4 C1 Mo1 85.30(18)
Mo2 C1 Mo1 78.97(15)
C24 C23 C22 108.0(4)
C24 C23 Mo2 72.0(3)
C22 C23 Mo2 71.8(3)
C24 C23 H23 126
C22 C23 H23 126
Mo2 C23 H23 121.9
C24 C20 C21 107.5(4)
C24 C20 Mo2 73.1(3)
C21 C20 Mo2 72.8(3)
C24 C20 H20 126.2
C21 C20 H20 126.2
Mo2 C20 H20 119.7
C14 C13 C12 107.1(4)
C14 C13 Mo1 72.9(2)
C12 C13 Mo1 72.9(2)
C14 C13 H13 126.5
C12 C13 H13 126.5
Mo1 C13 H13 119.7
C37 C40 C41 111.0(4)
C37 C40 P1 114.1(3)
C41 C40 P1 115.6(3)
C37 C40 H40 105
C41 C40 H40 105
P1 C40 H40 105
C42 C41 C40 110.1(4)
C42 C41 H41A 109.6
C40 C41 H41A 109.6
C42 C41 H41B 109.6
C40 C41 H41B 109.6
H41A C41 H41B 108.2
C21 C22 C23 107.6(4)
C21 C22 Mo2 72.3(3)
C23 C22 Mo2 72.9(3)
C21 C22 H22 126.2
C23 C22 H22 126.2
Mo2 C22 H22 120.4
C33 C32 C31 112.1(4)
C33 C32 H32A 109.2
C31 C32 H32A 109.2
C33 C32 H32B 109.2
C31 C32 H32B 109.2
H32A C32 H32B 107.9
C12 C11 C10 107.7(4)
C12 C11 Mo1 71.8(2)
C10 C11 Mo1 72.0(3)
C12 C11 H11 126.2
C10 C11 H11 126.2
Mo1 C11 H11 121.7
C42 C43 C15 111.2(4)
C42 C43 H43A 109.4
C15 C43 H43A 109.4
C42 C43 H43B 109.4
C15 C43 H43B 109.4
H43A C43 H43B 108
C10 C14 C13 108.4(4)
C10 C14 Mo1 73.3(3)
C13 C14 Mo1 72.0(2)
C10 C14 H14 125.8
C13 C14 H14 125.8
Mo1 C14 H14 120.7
C32 C31 C30 111.5(4)
C32 C31 H31A 109.3
C30 C31 H31A 109.3
C32 C31 H31B 109.3
C30 C31 H31B 109.3
H31A C31 H31B 108
O4 C4 Co3 151.7(4)
O4 C4 Mo2 128.2(3)
Co3 C4 Mo2 80.06(17)
C32 C33 C34 109.8(4)
C32 C33 H33A 109.7
C34 C33 H33A 109.7
C32 C33 H33B 109.7
C34 C33 H33B 109.7
H33A C33 H33B 108.2
C11 C12 C13 108.6(5)
C11 C12 Mo1 73.7(3)
C13 C12 Mo1 71.7(2)
C11 C12 H12 125.7
C13 C12 H12 125.7
Mo1 C12 H12 120.6
C15 C37 C40 110.3(4)
C15 C37 H37A 109.6
C40 C37 H37A 109.6
C15 C37 H37B 109.6
C40 C37 H37B 109.6
H37A C37 H37B 108.1
C34 C35 C30 111.9(4)
C34 C35 H35A 109.2
C30 C35 H35A 109.2
C34 C35 H35B 109.2
C30 C35 H35B 109.2
H35A C35 H35B 107.9
C14 C10 C11 108.2(4)
C14 C10 Mo1 72.1(3)
C11 C10 Mo1 73.1(3)
C14 C10 H10 125.9
C11 C10 H10 125.9
Mo1 C10 H10 120.7
O8 C8 Co4 176.6(4)
O5 C5 Co3 176.2(5)
O7 C7 Co4 176.5(4)
O6 C6 Co4 151.1(4)
O6 C6 Co3 133.3(4)
Co4 C6 Co3 75.51(17)

loop_
_geom_bond_atom_site_label_1
_geom_bond_atom_site_label_2
_geom_bond_distance
Mo1 C3 2.168(5)
Mo1 C1 2.189(4)
Mo1 C13 2.329(4)
Mo1 C14 2.340(4)
Mo1 C12 2.344(4)
Mo1 C10 2.355(4)
Mo1 C11 2.368(4)
Mo1 P1 2.4007(11)
Mo1 Mo2 2.6857(6)
Mo1 Co3 2.7422(8)
Mo1 Co4 2.7679(8)
Mo2 C1 2.030(4)
Mo2 C20 2.319(4)
Mo2 C21 2.335(5)
Mo2 C24 2.336(4)
Mo2 C22 2.340(5)
Mo2 C23 2.354(4)
Mo2 C4 2.364(4)
Mo2 P1 2.3997(11)
Mo2 Co3 2.7013(8)
Mo2 Co4 2.7710(8)
Co3 C5 1.749(5)
Co3 C4 1.777(5)
Co3 C3 1.896(4)
Co3 C6 2.084(5)
Co3 Co4 2.4147(9)
Co4 C8 1.773(5)
Co4 C7 1.778(5)
Co4 C6 1.847(5)
Co4 C1 1.883(5)
P1 C40 1.853(5)
P1 C30 1.871(5)
O1 C1 1.345(5)
O1 C2 1.436(6)
O8 C8 1.153(6)
O4 C4 1.163(5)
O3 C3 1.173(5)
O5 C5 1.143(6)
C42 C43 1.520(6)
C42 C41 1.527(6)
C42 H42A 0.97
C42 H42B 0.97
C24 C23 1.391(6)
C24 C20 1.406(6)
C24 H24 0.93
C15 C43 1.522(7)
C15 C37 1.527(6)
C15 H15A 0.97
C15 H15B 0.97
C21 C22 1.402(7)
C21 C20 1.419(7)
C21 H21 0.93
C34 C33 1.529(6)
C34 C35 1.533(6)
C34 H34A 0.97
C34 H34B 0.97
C30 C35 1.534(6)
C30 C31 1.539(6)
C30 H30 0.98
C2 H2A 0.96
C2 H2B 0.96
C2 H2C 0.96
C2 H2D 0.96
C2 H2E 0.96
C2 H2F 0.96
C23 C22 1.425(7)
C23 H23 0.93
C20 H20 0.93
C13 C14 1.411(7)
C13 C12 1.419(6)
C13 H13 0.93
C40 C37 1.532(6)
C40 C41 1.534(6)
C40 H40 0.98
C41 H41A 0.97
C41 H41B 0.97
C22 H22 0.93
C32 C33 1.522(7)
C32 C31 1.523(6)
C32 H32A 0.97
C32 H32B 0.97
C11 C12 1.396(7)
C11 C10 1.416(6)
C11 H11 0.93
C43 H43A 0.97
C43 H43B 0.97
C14 C10 1.397(7)
C14 H14 0.93
C31 H31A 0.97
C31 H31B 0.97
C33 H33A 0.97
C33 H33B 0.97
C12 H12 0.93
C37 H37A 0.97
C37 H37B 0.97
C35 H35A 0.97
C35 H35B 0.97
C10 H10 0.93
O7 C7 1.133(6)
O6 C6 1.157(6)
